data_7218730
loop_
_publ_author_name
'Chen, Wen-Bin'
'Li, Zhi-Xin'
'Ouyang, Zhi-Jian'
'Lin, Wen-Ning'
'Yang, Liu'
'Dong, Wen'

_publ_section_title
;
 Syntheses, Supramolecular Structures, Magnetic and Photochromic
 Properties of Six Lanthanide Complexes Based on 5-Azotetrazolyl Salicylic
 Acid Ligand
;
_journal_name_full 'RSC Adv.'
_journal_paper_doi 10.1039/C4RA09951F
_journal_year 2014
_chemical_formula_sum 'C16 H17 Gd N12 O10'
_chemical_formula_weight 694.67
_chemical_name_systematic
; 
 ? 
;
_space_group_IT_number 9
_symmetry_cell_setting monoclinic
_symmetry_space_group_name_Hall 'C -2yc'
_symmetry_space_group_name_H-M 'C 1 c 1'
_atom_sites_solution_hydrogens geom
_atom_sites_solution_primary direct
_atom_sites_solution_secondary difmap
_audit_creation_method SHELXL-97
_cell_angle_alpha 90.00
_cell_angle_beta 105.473(6)
_cell_angle_gamma 90.00
_cell_formula_units_Z 4
_cell_length_a 16.3059(18)
_cell_length_b 14.2088(16)
_cell_length_c 10.0240(9)
_cell_measurement_reflns_used 5863
_cell_measurement_temperature 296(2)
_cell_measurement_theta_max 27.48
_cell_measurement_theta_min 1.93
_cell_volume 2238.3(4)
_computing_cell_refinement 'Bruker SMART'
_computing_data_collection 'Bruker SMART'
_computing_data_reduction 'Bruker SMART'
_computing_molecular_graphics 'Bruker SHELXTL'
_computing_publication_material 'Bruker SHELXTL'
_computing_structure_refinement 'SHELXL-97 (Sheldrick, 1997)'
_computing_structure_solution 'SHELXS-97 (Sheldrick, 1990)'
_diffrn_ambient_temperature 296(2)
_diffrn_detector_area_resol_mean none
_diffrn_measured_fraction_theta_full 0.993
_diffrn_measured_fraction_theta_max 0.993
_diffrn_measurement_device_type 'CCD area detector'
_diffrn_measurement_method 'phi and omega scans'
_diffrn_radiation_monochromator graphite
_diffrn_radiation_source 'fine-focus sealed tube'
_diffrn_radiation_type MoK\a
_diffrn_radiation_wavelength 0.71073
_diffrn_reflns_av_R_equivalents 0.0201
_diffrn_reflns_av_sigmaI/netI 0.0279
_diffrn_reflns_limit_h_max 21
_diffrn_reflns_limit_h_min -19
_diffrn_reflns_limit_k_max 15
_diffrn_reflns_limit_k_min -18
_diffrn_reflns_limit_l_max 13
_diffrn_reflns_limit_l_min -12
_diffrn_reflns_number 8969
_diffrn_reflns_theta_full 27.48
_diffrn_reflns_theta_max 27.48
_diffrn_reflns_theta_min 1.93
_diffrn_standards_decay_% none
_diffrn_standards_interval_count none
_diffrn_standards_interval_time none
_diffrn_standards_number none
_exptl_absorpt_coefficient_mu 3.048
_exptl_absorpt_correction_T_max 0.633
_exptl_absorpt_correction_T_min 0.435
_exptl_absorpt_correction_type empirical
_exptl_absorpt_process_details SADABS
_exptl_crystal_colour yellow
_exptl_crystal_density_diffrn 2.061
_exptl_crystal_density_meas ?
_exptl_crystal_density_method 'not measured'
_exptl_crystal_description block
_exptl_crystal_F_000 1364.0
_exptl_crystal_size_max 0.32
_exptl_crystal_size_mid 0.23
_exptl_crystal_size_min 0.15
_refine_diff_density_max 1.078
_refine_diff_density_min -0.492
_refine_diff_density_rms 0.098
_refine_ls_abs_structure_details 'Flack H D (1983), Acta Cryst. A39, 876-881'
_refine_ls_abs_structure_Flack 0.042(3)
_refine_ls_extinction_coef 0.00013(2)
_refine_ls_extinction_expression Fc^*^=kFc[1+0.001xFc^2^\l^3^/sin(2\q)]^-1/4^
_refine_ls_extinction_method SHELXL
_refine_ls_goodness_of_fit_ref 1.068
_refine_ls_hydrogen_treatment mixed
_refine_ls_matrix_type full
_refine_ls_number_parameters 375
_refine_ls_number_reflns 5107
_refine_ls_number_restraints 261
_refine_ls_restrained_S_all 1.086
_refine_ls_R_factor_all 0.0292
_refine_ls_R_factor_gt 0.0262
_refine_ls_shift/su_max 0.034
_refine_ls_shift/su_mean 0.014
_refine_ls_structure_factor_coef Fsqd
_refine_ls_weighting_details 'calc w=1/[\s^2^(Fo^2^)+(0.0258P)^2^+9.1432P] where P=(Fo^2^+2Fc^2^)/3'
_refine_ls_weighting_scheme calc
_refine_ls_wR_factor_gt 0.0619
_refine_ls_wR_factor_ref 0.0642
_reflns_number_gt 3852
_reflns_number_total 5107
_reflns_threshold_expression >2sigma(I)
_cod_data_source_file c4ra09951f2.cif
_cod_data_source_block 1
_cod_depositor_comments
;
The following automatic conversions were performed:

'_exptl_crystal_density_meas' value 'not measured' was changed to '?'
- the value is perceived as not measured.

Automatic conversion script
Id: cif_fix_values 3008 2015-01-20 13:52:24Z robertas 
;
_cod_original_sg_symbol_H-M Cc
_cod_database_code 7218730

loop_
_symmetry_equiv_pos_as_xyz
'x, y, z'
'x, -y, z+1/2'
'x+1/2, y+1/2, z'
'x+1/2, -y+1/2, z+1/2'

loop_
_atom_site_label
_atom_site_type_symbol
_atom_site_fract_x
_atom_site_fract_y
_atom_site_fract_z
_atom_site_U_iso_or_equiv
_atom_site_adp_type
_atom_site_occupancy
_atom_site_symmetry_multiplicity
_atom_site_calc_flag
_atom_site_refinement_flags
Gd1 Gd 0.15328(13) 0.027608(13) 0.62151(17) 0.02669(8) Uani 1 1 d .
N10 N 0.4161(8) 0.3868(10) 1.7586(13) 0.049(2) Uani 1 1 d U
N11 N 0.3875(7) 0.3068(8) 1.7610(10) 0.0354(18) Uani 1 1 d U
H9 H 0.3918 0.2770 1.8372 0.043 Uiso 1 1 calc R
N5 N -0.0795(8) 0.3015(8) -0.5185(11) 0.038(2) Uani 1 1 d U
N12 N 0.3490(7) 0.2684(8) 1.6361(11) 0.0433(18) Uani 1 1 d U
N6 N -0.0412(7) 0.2826(8) -0.3862(11) 0.0437(19) Uani 1 1 d U
N3 N -0.0961(5) 0.4315(5) -0.4124(7) 0.0409(16) Uani 1 1 d U
N1 N 0.0015(8) 0.3052(8) -0.1179(11) 0.041(2) Uani 1 1 d U
N4 N -0.1113(8) 0.3916(9) -0.5270(13) 0.047(2) Uani 1 1 d U
N2 N -0.0284(7) 0.3773(8) -0.1766(12) 0.0448(18) Uani 1 1 d U
N9 N 0.3973(6) 0.4109(6) 1.6189(9) 0.0522(17) Uani 1 1 d U
N13 N 0.3146(7) 0.3627(8) 1.3237(9) 0.0298(17) Uani 0.50 1 d PU
N14 N 0.3006(13) 0.3087(14) 1.3469(18) 0.027(2) Uani 0.50 1 d PU
N7 N 0.3151(12) 0.2947(13) 1.3983(16) 0.036(2) Uani 0.50 1 d PU
N8 N 0.3277(13) 0.3811(16) 1.420(2) 0.033(2) Uani 0.50 1 d PU
C1 C 0.0818(7) 0.2485(8) 0.2623(11) 0.026(3) Uani 1 1 d .
C7 C 0.1068(7) 0.1538(9) 0.3296(11) 0.029(3) Uani 1 1 d .
C6 C 0.0539(9) 0.2470(10) 0.1172(14) 0.036(3) Uani 1 1 d U
H2 H 0.0525 0.1914 0.0677 0.043 Uiso 1 1 calc R
C5 C 0.0279(9) 0.3337(11) 0.0493(13) 0.049(3) Uani 1 1 d U
C2 C 0.0870(8) 0.3288(10) 0.3269(12) 0.041(3) Uani 1 1 d .
C4 C 0.0332(8) 0.4172(9) 0.1264(13) 0.062(3) Uani 1 1 d U
H3 H 0.0113 0.4729 0.0822 0.074 Uiso 1 1 calc R
C3 C 0.0668(13) 0.4171(10) 0.2522(17) 0.066(5) Uani 1 1 d .
H4 H 0.0792 0.4738 0.2996 0.079 Uiso 1 1 calc R
C8 C -0.0569(7) 0.3686(5) -0.3252(9) 0.033(2) Uani 1 1 d .
C9 C 0.2246(7) 0.2450(8) 0.9861(11) 0.024(3) Uani 1 1 d .
C14 C 0.2543(8) 0.2472(9) 1.1293(12) 0.028(3) Uani 1 1 d .
H8 H 0.2617 0.1897 1.1751 0.033 Uiso 1 1 calc R
C16 C 0.3559(6) 0.3345(9) 1.5528(9) 0.051(3) Uani 1 1 d U
C11 C 0.2387(11) 0.4145(10) 0.9890(19) 0.065(5) Uani 1 1 d U
H6 H 0.2384 0.4725 0.9458 0.078 Uiso 1 1 calc R
C13 C 0.2729(8) 0.3235(10) 1.2063(12) 0.036(2) Uani 1 1 d .
C10 C 0.2187(9) 0.3346(8) 0.9115(14) 0.036(3) Uani 1 1 d .
C12 C 0.2613(7) 0.4085(7) 1.1447(10) 0.041(2) Uani 1 1 d U
H7 H 0.2672 0.4631 1.1977 0.049 Uiso 1 1 calc R
C15 C 0.2006(7) 0.1576(8) 0.9106(12) 0.025(3) Uani 1 1 d .
O4 O 0.1928(7) 0.0837(6) 0.9838(11) 0.040(2) Uani 1 1 d .
O7 O 0.0173(9) -0.0265(6) 0.4500(13) 0.062(4) Uani 1 1 d .
O10 O 0.2788(7) -0.0293(5) 0.7943(11) 0.0324(19) Uani 1 1 d .
O5 O 0.1890(6) 0.1566(7) 0.7795(9) 0.039(2) Uani 1 1 d .
O2 O 0.1185(7) 0.1521(6) 0.4605(9) 0.037(2) Uani 1 1 d .
O9 O 0.2867(7) 0.0854(6) 0.5713(11) 0.045(3) Uani 1 1 d .
H9A H 0.2874 0.0782 0.4771 0.067 Uiso 1 1 d R
H9B H 0.2971 0.1506 0.5902 0.067 Uiso 1 1 d R
O8 O 0.0218(6) 0.0889(7) 0.6713(11) 0.045(3) Uani 1 1 d .
H8A H -0.0178 0.0439 0.6637 0.067 Uiso 1 1 d R
H8B H 0.0327 0.1118 0.7576 0.067 Uiso 1 1 d R
O3 O 0.1157(8) 0.3381(8) 0.4715(10) 0.056(3) Uani 1 1 d .
H1 H 0.1108 0.2875 0.5080 0.083 Uiso 1 1 calc R
O6 O 0.1949(8) 0.3395(8) 0.7796(11) 0.058(3) Uani 1 1 d .
H5 H 0.1769 0.2880 0.7477 0.088 Uiso 1 1 calc R
O1 O 0.1163(7) 0.0859(6) 0.2653(10) 0.039(2) Uani 1 1 d .
H7A H -0.0291 -0.0228 0.4746 0.058 Uiso 1 1 d R
H7B H 0.0118 0.0133 0.3850 0.058 Uiso 1 1 d R
H10A H 0.3127 0.0172 0.8198 0.058 Uiso 1 1 d R
H10B H 0.3140 -0.0734 0.7730 0.058 Uiso 1 1 d R

loop_
_atom_site_aniso_label
_atom_site_aniso_U_11
_atom_site_aniso_U_22
_atom_site_aniso_U_33
_atom_site_aniso_U_23
_atom_site_aniso_U_13
_atom_site_aniso_U_12
Gd1 0.04047(13) 0.02056(12) 0.01709(10) -0.0001(3) 0.00428(8) -0.0006(3)
N10 0.036(4) 0.052(4) 0.050(4) 0.023(3) -0.003(3) 0.004(3)
N11 0.033(4) 0.050(4) 0.022(3) 0.010(3) 0.006(3) 0.002(3)
N5 0.040(4) 0.044(4) 0.026(3) 0.003(3) 0.000(3) 0.011(3)
N12 0.039(3) 0.065(4) 0.022(3) 0.006(3) 0.002(3) 0.005(3)
N6 0.042(3) 0.058(4) 0.030(3) 0.015(3) 0.007(3) 0.007(3)
N3 0.046(3) 0.050(3) 0.023(3) 0.021(2) 0.003(2) 0.007(3)
N1 0.044(4) 0.040(4) 0.038(4) 0.021(3) 0.007(4) 0.008(3)
N4 0.042(4) 0.046(4) 0.049(4) -0.004(3) 0.005(3) 0.009(3)
N2 0.052(4) 0.043(3) 0.035(3) 0.010(3) 0.004(3) 0.007(3)
N9 0.046(3) 0.063(4) 0.041(3) 0.033(3) -0.001(3) -0.001(3)
N13 0.041(4) 0.038(4) 0.008(3) 0.000(3) 0.003(3) -0.007(4)
N14 0.033(4) 0.036(4) 0.011(4) 0.013(4) 0.002(3) -0.001(4)
N7 0.038(4) 0.042(4) 0.027(4) 0.002(4) 0.005(4) -0.002(4)
N8 0.037(4) 0.043(4) 0.020(4) 0.010(4) 0.010(3) 0.001(4)
C1 0.030(6) 0.024(6) 0.024(6) 0.020(4) 0.006(5) 0.011(5)
C7 0.027(6) 0.043(7) 0.016(5) 0.003(4) 0.005(4) 0.012(5)
C6 0.033(5) 0.039(5) 0.035(5) 0.007(4) 0.008(4) 0.000(4)
C5 0.042(5) 0.056(6) 0.039(5) 0.034(5) -0.008(4) 0.001(5)
C2 0.044(7) 0.050(8) 0.021(5) 0.014(5) -0.004(4) 0.009(6)
C4 0.065(5) 0.041(4) 0.069(5) 0.021(4) 0.001(4) 0.013(3)
C3 0.103(13) 0.026(7) 0.059(9) 0.020(6) 0.006(9) 0.020(7)
C8 0.055(6) 0.020(3) 0.023(4) 0.002(3) 0.012(3) -0.010(3)
C9 0.027(6) 0.025(6) 0.019(5) 0.011(4) 0.006(4) 0.004(4)
C14 0.029(5) 0.034(5) 0.017(4) -0.005(3) 0.002(4) -0.002(4)
C16 0.025(3) 0.104(7) 0.025(4) 0.025(5) 0.007(3) 0.011(5)
C11 0.062(10) 0.027(8) 0.091(11) 0.018(7) -0.008(9) 0.000(6)
C13 0.038(5) 0.045(5) 0.028(4) -0.006(4) 0.014(4) -0.003(4)
C10 0.046(7) 0.017(5) 0.047(7) 0.015(4) 0.016(5) 0.003(5)
C12 0.051(4) 0.039(4) 0.034(3) -0.014(3) 0.012(3) -0.010(3)
C15 0.031(6) 0.017(5) 0.023(5) 0.001(4) -0.001(4) 0.008(4)
O4 0.051(7) 0.025(5) 0.038(5) 0.002(4) 0.002(5) -0.010(4)
O7 0.094(8) 0.059(7) 0.033(5) -0.001(3) 0.019(5) -0.042(5)
O10 0.036(3) 0.034(4) 0.019(4) -0.004(2) -0.007(3) 0.006(3)
O5 0.056(6) 0.041(5) 0.021(4) -0.014(3) 0.009(4) 0.001(4)
O2 0.058(6) 0.022(4) 0.023(4) -0.001(3) -0.002(4) 0.000(4)
O9 0.062(7) 0.037(5) 0.037(5) -0.019(4) 0.014(5) -0.007(4)
O8 0.038(5) 0.057(6) 0.041(5) 0.003(4) 0.012(4) -0.002(4)
O3 0.085(9) 0.053(6) 0.021(5) -0.014(4) 0.002(5) 0.000(6)
O6 0.089(9) 0.041(6) 0.041(6) 0.012(5) 0.011(6) -0.010(6)
O1 0.053(7) 0.026(5) 0.036(5) -0.009(4) 0.007(5) 0.007(4)

loop_
_atom_type_symbol
_atom_type_description
_atom_type_scat_dispersion_real
_atom_type_scat_dispersion_imag
_atom_type_scat_source
C C 0.0033 0.0016 'International Tables Vol C Tables 4.2.6.8 and 6.1.1.4'
H H 0.0000 0.0000 'International Tables Vol C Tables 4.2.6.8 and 6.1.1.4'
N N 0.0061 0.0033 'International Tables Vol C Tables 4.2.6.8 and 6.1.1.4'
O O 0.0106 0.0060 'International Tables Vol C Tables 4.2.6.8 and 6.1.1.4'
Gd Gd -0.1653 3.9035 'International Tables Vol C Tables 4.2.6.8 and 6.1.1.4'

loop_
_geom_angle_atom_site_label_1
_geom_angle_atom_site_label_2
_geom_angle_atom_site_label_3
_geom_angle
_geom_angle_site_symmetry_1
_geom_angle_site_symmetry_3
O4 Gd1 O1 93.18(12) 2_554 2
O4 Gd1 O2 99.2(3) 2_554 .
O1 Gd1 O2 151.8(4) 2 .
O4 Gd1 O5 150.1(4) 2_554 .
O1 Gd1 O5 100.2(3) 2 .
O2 Gd1 O5 81.37(12) . .
O4 Gd1 O10 83.2(4) 2_554 .
O1 Gd1 O10 68.9(4) 2 .
O2 Gd1 O10 137.5(3) . .
O5 Gd1 O10 76.9(3) . .
O4 Gd1 O8 139.1(4) 2_554 .
O1 Gd1 O8 74.9(3) 2 .
O2 Gd1 O8 79.2(3) . .
O5 Gd1 O8 70.7(4) . .
O10 Gd1 O8 125.4(4) . .
O4 Gd1 O9 73.0(3) 2_554 .
O1 Gd1 O9 136.9(4) 2 .
O2 Gd1 O9 71.3(4) . .
O5 Gd1 O9 79.0(3) . .
O10 Gd1 O9 69.0(4) . .
O8 Gd1 O9 140.30(12) . .
O4 Gd1 O7 73.7(4) 2_554 .
O1 Gd1 O7 83.5(4) 2 .
O2 Gd1 O7 75.9(3) . .
O5 Gd1 O7 134.1(4) . .
O10 Gd1 O7 142.84(14) . .
O8 Gd1 O7 66.2(4) . .
O9 Gd1 O7 127.9(4) . .
N11 N10 N9 105.3(11) . .
N10 N11 N12 116.0(11) . .
N10 N11 H9 122.0 . .
N12 N11 H9 122.0 . .
N6 N5 N4 108.5(11) . .
C16 N12 N11 101.9(11) . .
N5 N6 C8 99.4(9) . .
N4 N3 C8 104.5(9) . .
N2 N1 C5 104.2(11) . .
N3 N4 N5 112.8(11) . .
N1 N2 C8 113.9(11) . .
C16 N9 N10 104.0(9) . .
N14 N13 N8 88.6(19) . .
N14 N13 N7 22.6(15) . .
N8 N13 N7 68.9(16) . .
N14 N13 C13 75.6(16) . .
N8 N13 C13 158.7(16) . .
N7 N13 C13 97.5(13) . .
N14 N13 C12 118.8(16) . .
N8 N13 C12 141.1(16) . .
N7 N13 C12 141.4(12) . .
C13 N13 C12 45.5(7) . .
N7 N14 N13 121(4) . .
N7 N14 N8 76(3) . .
N13 N14 N8 49.4(15) . .
N7 N14 C13 165(4) . .
N13 N14 C13 67.7(13) . .
N8 N14 C13 115.7(17) . .
N14 N7 N13 37(3) . .
N14 N7 N8 79(3) . .
N13 N7 N8 45.9(11) . .
N14 N7 C16 138(4) . .
N13 N7 C16 104.1(13) . .
N8 N7 C16 59.0(12) . .
N14 N7 C13 11(3) . .
N13 N7 C13 43.1(8) . .
N8 N7 C13 87.8(13) . .
C16 N7 C13 146.8(13) . .
N13 N8 N7 65.2(17) . .
N13 N8 N14 41.9(13) . .
N7 N8 N14 24.9(10) . .
N13 N8 C16 136(2) . .
N7 N8 C16 73.0(13) . .
N14 N8 C16 97.8(16) . .
C2 C1 C6 119.2(10) . .
C2 C1 C7 125.7(10) . .
C6 C1 C7 115.0(11) . .
O1 C7 O2 122.4(11) . .
O1 C7 C1 122.5(11) . .
O2 C7 C1 115.1(10) . .
C1 C6 C5 117.2(13) . .
C1 C6 H2 121.4 . .
C5 C6 H2 121.4 . .
C4 C5 C6 120.3(12) . .
C4 C5 N1 136.0(10) . .
C6 C5 N1 103.7(12) . .
C1 C2 O3 123.6(11) . .
C1 C2 C3 121.6(11) . .
O3 C2 C3 114.7(12) . .
C3 C4 C5 120.3(12) . .
C3 C4 H3 119.8 . .
C5 C4 H3 119.8 . .
C4 C3 C2 120.4(14) . .
C4 C3 H4 119.8 . .
C2 C3 H4 119.8 . .
N3 C8 N6 114.7(9) . .
N3 C8 N2 127.2(9) . .
N6 C8 N2 118.2(9) . .
C14 C9 C15 122.0(10) . .
C14 C9 C10 117.7(11) . .
C15 C9 C10 120.3(10) . .
C13 C14 C9 125.9(12) . .
C13 C14 H8 117.0 . .
C9 C14 H8 117.0 . .
N12 C16 N9 112.8(9) . .
N12 C16 N8 150.9(14) . .
N9 C16 N8 94.4(12) . .
N12 C16 N7 106.4(11) . .
N9 C16 N7 140.6(11) . .
N8 C16 N7 48.0(12) . .
C10 C11 C12 119.8(12) . .
C10 C11 H6 120.1 . .
C12 C11 H6 120.1 . .
N13 C13 C14 148.7(14) . .
N13 C13 C12 90.4(11) . .
C14 C13 C12 119.1(11) . .
N13 C13 N14 36.7(10) . .
C14 C13 N14 115.8(14) . .
C12 C13 N14 125.1(13) . .
N13 C13 N7 39.4(8) . .
C14 C13 N7 112.2(12) . .
C12 C13 N7 128.7(11) . .
N14 C13 N7 4.2(11) . .
O6 C10 C11 120.3(11) . .
O6 C10 C9 122.4(11) . .
C11 C10 C9 117.3(12) . .
C13 C12 C11 119.5(10) . .
C13 C12 N13 44.1(7) . .
C11 C12 N13 157.9(10) . .
C13 C12 H7 120.3 . .
C11 C12 H7 120.3 . .
N13 C12 H7 78.1 . .
O5 C15 O4 124.0(11) . .
O5 C15 C9 119.4(10) . .
O4 C15 C9 116.6(10) . .
C15 O4 Gd1 166.9(9) . 2
Gd1 O7 H7A 117.7 . .
Gd1 O7 H7B 102.2 . .
H7A O7 H7B 104.9 . .
Gd1 O10 H10A 108.0 . .
Gd1 O10 H10B 121.5 . .
H10A O10 H10B 101.7 . .
C15 O5 Gd1 129.3(8) . .
C7 O2 Gd1 131.3(8) . .
Gd1 O9 H9A 113.9 . .
Gd1 O9 H9B 113.5 . .
H9A O9 H9B 104.6 . .
Gd1 O8 H8A 111.9 . .
Gd1 O8 H8B 111.1 . .
H8A O8 H8B 107.2 . .
C2 O3 H1 109.5 . .
C10 O6 H5 109.5 . .
C7 O1 Gd1 168.3(9) . 2_554

loop_
_geom_bond_atom_site_label_1
_geom_bond_atom_site_label_2
_geom_bond_distance
_geom_bond_site_symmetry_2
Gd1 O4 2.301(9) 2_554
Gd1 O1 2.347(9) 2
Gd1 O2 2.360(9) .
Gd1 O5 2.391(9) .
Gd1 O10 2.439(10) .
Gd1 O8 2.485(10) .
Gd1 O9 2.499(11) .
Gd1 O7 2.536(13) .
N10 N11 1.231(18) .
N10 N9 1.394(14) .
N11 N12 1.356(16) .
N11 H9 0.8600 .
N5 N6 1.334(15) .
N5 N4 1.376(18) .
N12 C16 1.281(15) .
N6 C8 1.421(14) .
N3 N4 1.245(14) .
N3 C8 1.294(11) .
N1 N2 1.217(16) .
N1 C5 1.665(17) .
N2 C8 1.442(14) .
N9 C16 1.354(14) .
N13 N14 0.85(2) .
N13 N8 0.97(2) .
N13 N7 1.221(19) .
N13 C13 1.315(15) .
N13 C12 1.889(14) .
N14 N7 0.544(18) .
N14 N8 1.27(3) .
N14 C13 1.38(2) .
N7 N8 1.25(3) .
N7 C16 1.616(18) .
N7 C13 1.908(19) .
N8 C16 1.45(2) .
C1 C2 1.304(18) .
C1 C6 1.403(17) .
C1 C7 1.512(16) .
C7 O1 1.192(15) .
C7 O2 1.274(14) .
C6 C5 1.42(2) .
C6 H2 0.9300 .
C5 C4 1.41(2) .
C2 O3 1.405(15) .
C2 C3 1.453(18) .
C4 C3 1.23(2) .
C4 H3 0.9300 .
C3 H4 0.9300 .
C9 C14 1.388(15) .
C9 C15 1.452(17) .
C9 C10 1.467(15) .
C14 C13 1.319(19) .
C14 H8 0.9300 .
C11 C10 1.37(2) .
C11 C12 1.51(2) .
C11 H6 0.9300 .
C13 C12 1.347(18) .
C10 O6 1.276(17) .
C12 H7 0.9300 .
C15 O5 1.277(15) .
C15 O4 1.307(15) .
O4 Gd1 2.301(9) 2
O7 H7A 0.8572 .
O7 H7B 0.8499 .
O10 H10A 0.8566 .
O10 H10B 0.9141 .
O9 H9A 0.9537 .
O9 H9B 0.9514 .
O8 H8A 0.8969 .
O8 H8B 0.8963 .
O3 H1 0.8200 .
O6 H5 0.8200 .
O1 Gd1 2.347(9) 2_554
